data_7030704
loop_
_publ_author_name
'Moxey, Graeme J.'
'Jones, Cameron'
'Stasch, Andreas'
'Junk, Peter C.'
'Deacon, Glen B.'
'Woodul, William D.'
'Drago, Penny R.'

_publ_section_title
;
 Complexes of four-membered group 13 metal(I) N-heterocyclic carbene
 analogues with platinum(II) fragments
;
_journal_coden_ASTM DTARAF
_journal_issue 14
_journal_name_full 'Dalton Transactions'
_journal_page_first 2630
_journal_page_last 2636
_journal_paper_doi 10.1039/b821984b
_journal_year 2009
_chemical_formula_sum 'C129 H184 F8 In3 N9 O3 Pt'
_chemical_formula_weight 2600.40
_space_group_IT_number 15
_symmetry_cell_setting monoclinic
_symmetry_space_group_name_Hall '-C 2yc'
_symmetry_space_group_name_H-M 'C 1 2/c 1'
_atom_sites_solution_hydrogens geom
_atom_sites_solution_primary direct
_atom_sites_solution_secondary difmap
_audit_creation_method SHELXL-97
_cell_angle_alpha 90.000(5)
_cell_angle_beta 105.309(5)
_cell_angle_gamma 90.000(5)
_cell_formula_units_Z 4
_cell_length_a 28.285(5)
_cell_length_b 30.155(5)
_cell_length_c 15.337(5)
_cell_measurement_temperature 150(2)
_cell_volume 12617(5)
_computing_structure_refinement 'SHELXL-97 (Sheldrick, 1997)'
_computing_structure_solution 'SHELXS-97 (Sheldrick, 1990)'
_diffrn_ambient_temperature 150(2)
_diffrn_measured_fraction_theta_full 0.997
_diffrn_measured_fraction_theta_max 0.997
_diffrn_measurement_device_type 'Nonius Kappa CCD'
_diffrn_radiation_monochromator graphite
_diffrn_radiation_source 'fine-focus sealed tube'
_diffrn_radiation_type MoK\a
_diffrn_radiation_wavelength 0.71069
_diffrn_reflns_av_R_equivalents 0.0350
_diffrn_reflns_av_sigmaI/netI 0.0491
_diffrn_reflns_limit_h_max 33
_diffrn_reflns_limit_h_min -33
_diffrn_reflns_limit_k_max 35
_diffrn_reflns_limit_k_min -35
_diffrn_reflns_limit_l_max 18
_diffrn_reflns_limit_l_min -18
_diffrn_reflns_number 21694
_diffrn_reflns_theta_full 25.00
_diffrn_reflns_theta_max 25.00
_diffrn_reflns_theta_min 2.99
_exptl_absorpt_coefficient_mu 1.711
_exptl_absorpt_correction_T_max 0.847
_exptl_absorpt_correction_T_min 0.670
_exptl_absorpt_correction_type multi-scan
_exptl_absorpt_process_details 'Sortav, Blessing (1995)'
_exptl_crystal_colour red
_exptl_crystal_density_diffrn 1.369
_exptl_crystal_density_method 'not measured'
_exptl_crystal_description block
_exptl_crystal_F_000 5368
_exptl_crystal_size_max 0.25
_exptl_crystal_size_mid 0.10
_exptl_crystal_size_min 0.10
_refine_diff_density_max 0.633
_refine_diff_density_min -0.610
_refine_diff_density_rms 0.076
_refine_ls_extinction_method none
_refine_ls_goodness_of_fit_ref 1.015
_refine_ls_hydrogen_treatment constr
_refine_ls_matrix_type full
_refine_ls_number_parameters 706
_refine_ls_number_reflns 11096
_refine_ls_number_restraints 26
_refine_ls_restrained_S_all 1.036
_refine_ls_R_factor_all 0.0438
_refine_ls_R_factor_gt 0.0308
_refine_ls_shift/su_max 0.001
_refine_ls_shift/su_mean 0.000
_refine_ls_structure_factor_coef Fsqd
_refine_ls_weighting_details 'calc w=1/[\s^2^(Fo^2^)+(0.0118P)^2^+25.2685P] where P=(Fo^2^+2Fc^2^)/3'
_refine_ls_weighting_scheme calc
_refine_ls_wR_factor_gt 0.0572
_refine_ls_wR_factor_ref 0.0605
_reflns_number_gt 9184
_reflns_number_total 11096
_reflns_threshold_expression >2sigma(I)
_cod_duplicate_entry 7000901
_cod_data_source_file b821984b.txt
_cod_data_source_block compound11
_cod_original_sg_symbol_H-M C2/c
_cod_database_code 7030704

loop_
_symmetry_equiv_pos_as_xyz
'x, y, z'
'-x, y, -z+1/2'
'x+1/2, y+1/2, z'
'-x+1/2, y+1/2, -z+1/2'
'-x, -y, -z'
'x, -y, z-1/2'
'-x+1/2, -y+1/2, -z'
'x+1/2, -y+1/2, z-1/2'

loop_
_atom_site_label
_atom_site_type_symbol
_atom_site_fract_x
_atom_site_fract_y
_atom_site_fract_z
_atom_site_U_iso_or_equiv
_atom_site_adp_type
_atom_site_occupancy
_atom_site_symmetry_multiplicity
_atom_site_calc_flag
_atom_site_refinement_flags
Pt1 Pt 0.0000 0.213471(6) 0.7500 0.01878(5) Uani 1 2 d S
In1 In 0.083144(8) 0.179749(8) 0.754702(16) 0.02107(7) Uani 1 1 d .
F1 F 0.04681(6) 0.16494(6) 0.59169(12) 0.0308(5) Uani 1 1 d .
O1 O -0.06864(10) 0.20203(10) 0.31837(17) 0.0505(8) Uani 1 1 d .
N1 N 0.12638(9) 0.11652(9) 0.77734(17) 0.0203(6) Uani 1 1 d .
C1 C 0.15823(10) 0.13119(11) 0.7319(2) 0.0203(7) Uani 1 1 d .
In2 In 0.0000 0.300774(11) 0.7500 0.02198(8) Uani 1 2 d S
F2 F 0.01702(8) 0.15938(8) 0.41781(13) 0.0485(6) Uani 1 1 d .
O2 O 0.0000 0.3316(2) 0.2500 0.113(2) Uani 1 2 d SDU
N2 N 0.15071(9) 0.17464(8) 0.70948(17) 0.0193(6) Uani 1 1 d .
C2 C 0.11432(11) 0.07206(11) 0.7949(2) 0.0226(8) Uani 1 1 d .
F3 F -0.12043(7) 0.24823(8) 0.41625(14) 0.0478(6) Uani 1 1 d .
N3 N 0.19325(9) 0.10599(9) 0.70702(18) 0.0219(6) Uani 1 1 d .
C3 C 0.13057(11) 0.05683(11) 0.8854(2) 0.0252(8) Uani 1 1 d .
F4 F -0.09157(7) 0.25500(7) 0.59242(13) 0.0358(5) Uani 1 1 d .
N4 N 0.03402(9) 0.36631(8) 0.72598(17) 0.0193(6) Uani 1 1 d .
C4 C 0.11866(12) 0.01372(12) 0.9045(3) 0.0336(9) Uani 1 1 d .
H4 H 0.1307 0.0024 0.9641 0.040 Uiso 1 1 calc R
N5 N 0.0000 0.43734(12) 0.7500 0.0202(9) Uani 1 2 d S
C5 C 0.08951(13) -0.01296(12) 0.8379(3) 0.0376(10) Uani 1 1 d .
H5 H 0.0819 -0.0423 0.8520 0.045 Uiso 1 1 calc R
C6 C 0.07175(13) 0.00306(12) 0.7521(3) 0.0331(9) Uani 1 1 d .
H6 H 0.0510 -0.0152 0.7076 0.040 Uiso 1 1 calc R
C7 C 0.08330(11) 0.04569(11) 0.7282(2) 0.0259(8) Uani 1 1 d .
C8 C 0.15877(12) 0.08709(12) 0.9598(2) 0.0298(8) Uani 1 1 d .
H8 H 0.1803 0.1065 0.9337 0.036 Uiso 1 1 calc R
C9 C 0.19164(13) 0.06257(14) 1.0410(3) 0.0451(11) Uani 1 1 d .
H9A H 0.1712 0.0465 1.0730 0.068 Uiso 1 1 calc R
H9B H 0.2122 0.0840 1.0820 0.068 Uiso 1 1 calc R
H9C H 0.2125 0.0415 1.0198 0.068 Uiso 1 1 calc R
C10 C 0.12353(13) 0.11714(13) 0.9928(2) 0.0390(10) Uani 1 1 d .
H10A H 0.1028 0.1334 0.9413 0.058 Uiso 1 1 calc R
H10B H 0.1423 0.1383 1.0371 0.058 Uiso 1 1 calc R
H10C H 0.1029 0.0991 1.0210 0.058 Uiso 1 1 calc R
C11 C 0.06019(12) 0.06235(12) 0.6337(2) 0.0285(8) Uani 1 1 d .
H11 H 0.0788 0.0892 0.6235 0.034 Uiso 1 1 calc R
C12 C 0.06214(14) 0.02845(14) 0.5610(3) 0.0460(11) Uani 1 1 d .
H12A H 0.0959 0.0181 0.5700 0.069 Uiso 1 1 calc R
H12B H 0.0508 0.0422 0.5013 0.069 Uiso 1 1 calc R
H12C H 0.0409 0.0032 0.5650 0.069 Uiso 1 1 calc R
C13 C 0.00678(12) 0.07634(13) 0.6245(3) 0.0371(9) Uani 1 1 d .
H13A H -0.0120 0.0508 0.6364 0.056 Uiso 1 1 calc R
H13B H -0.0078 0.0873 0.5631 0.056 Uiso 1 1 calc R
H13C H 0.0061 0.0999 0.6682 0.056 Uiso 1 1 calc R
C14 C 0.18791(11) 0.20581(10) 0.7041(2) 0.0204(7) Uani 1 1 d .
C15 C 0.22959(11) 0.21148(11) 0.7780(2) 0.0238(8) Uani 1 1 d .
C16 C 0.26396(12) 0.24368(12) 0.7703(3) 0.0343(9) Uani 1 1 d .
H16 H 0.2925 0.2478 0.8187 0.041 Uiso 1 1 calc R
C17 C 0.25707(14) 0.26957(13) 0.6936(3) 0.0393(10) Uani 1 1 d .
H17 H 0.2811 0.2909 0.6891 0.047 Uiso 1 1 calc R
C18 C 0.21569(13) 0.26453(12) 0.6240(2) 0.0342(9) Uani 1 1 d .
H18 H 0.2109 0.2832 0.5725 0.041 Uiso 1 1 calc R
C19 C 0.18035(11) 0.23278(11) 0.6269(2) 0.0244(8) Uani 1 1 d .
C20 C 0.23615(12) 0.18669(11) 0.8665(2) 0.0268(8) Uani 1 1 d .
H20 H 0.2234 0.1559 0.8514 0.032 Uiso 1 1 calc R
C21 C 0.28968(12) 0.18271(13) 0.9228(2) 0.0358(9) Uani 1 1 d .
H21A H 0.3099 0.1716 0.8846 0.054 Uiso 1 1 calc R
H21B H 0.2916 0.1621 0.9731 0.054 Uiso 1 1 calc R
H21C H 0.3017 0.2119 0.9468 0.054 Uiso 1 1 calc R
C22 C 0.20498(13) 0.20843(13) 0.9232(2) 0.0370(9) Uani 1 1 d .
H22A H 0.2159 0.2390 0.9375 0.055 Uiso 1 1 calc R
H22B H 0.2087 0.1917 0.9794 0.055 Uiso 1 1 calc R
H22C H 0.1705 0.2084 0.8887 0.055 Uiso 1 1 calc R
C23 C 0.13397(12) 0.22902(11) 0.5498(2) 0.0269(8) Uani 1 1 d .
H23 H 0.1204 0.1985 0.5514 0.032 Uiso 1 1 calc R
C24 C 0.14314(14) 0.23589(14) 0.4561(2) 0.0429(10) Uani 1 1 d .
H24A H 0.1520 0.2669 0.4496 0.064 Uiso 1 1 calc R
H24B H 0.1133 0.2286 0.4090 0.064 Uiso 1 1 calc R
H24C H 0.1699 0.2166 0.4500 0.064 Uiso 1 1 calc R
C25 C 0.09535(13) 0.26233(12) 0.5622(3) 0.0368(9) Uani 1 1 d .
H25A H 0.0871 0.2562 0.6192 0.055 Uiso 1 1 calc R
H25B H 0.0658 0.2596 0.5118 0.055 Uiso 1 1 calc R
H25C H 0.1084 0.2925 0.5636 0.055 Uiso 1 1 calc R
C26 C 0.21619(11) 0.06806(11) 0.7647(2) 0.0250(8) Uani 1 1 d .
H26 H 0.2008 0.0679 0.8164 0.030 Uiso 1 1 calc R
C27 C 0.20649(13) 0.02203(12) 0.7227(3) 0.0375(10) Uani 1 1 d .
H27A H 0.1711 0.0186 0.6929 0.045 Uiso 1 1 calc R
H27B H 0.2248 0.0183 0.6764 0.045 Uiso 1 1 calc R
C28 C 0.22262(14) -0.01314(13) 0.7959(3) 0.0468(11) Uani 1 1 d .
H28A H 0.2027 -0.0105 0.8398 0.056 Uiso 1 1 calc R
H28B H 0.2170 -0.0430 0.7681 0.056 Uiso 1 1 calc R
C29 C 0.27633(14) -0.00813(13) 0.8449(3) 0.0507(12) Uani 1 1 d .
H29A H 0.2965 -0.0151 0.8029 0.061 Uiso 1 1 calc R
H29B H 0.2849 -0.0296 0.8956 0.061 Uiso 1 1 calc R
C30 C 0.28813(14) 0.03868(13) 0.8817(3) 0.0428(10) Uani 1 1 d .
H30A H 0.2718 0.0441 0.9304 0.051 Uiso 1 1 calc R
H30B H 0.3239 0.0415 0.9081 0.051 Uiso 1 1 calc R
C31 C 0.27134(12) 0.07337(12) 0.8080(2) 0.0304(9) Uani 1 1 d .
H31A H 0.2895 0.0697 0.7615 0.036 Uiso 1 1 calc R
H31B H 0.2782 0.1034 0.8343 0.036 Uiso 1 1 calc R
C32 C 0.20466(12) 0.11741(12) 0.6203(2) 0.0274(8) Uani 1 1 d .
H32 H 0.1878 0.1464 0.6026 0.033 Uiso 1 1 calc R
C33 C 0.18182(15) 0.08688(14) 0.5422(3) 0.0474(11) Uani 1 1 d .
H33A H 0.1466 0.0827 0.5387 0.057 Uiso 1 1 calc R
H33B H 0.1980 0.0575 0.5527 0.057 Uiso 1 1 calc R
C34 C 0.18708(15) 0.10600(14) 0.4534(3) 0.0467(11) Uani 1 1 d .
H34A H 0.1747 0.0841 0.4045 0.056 Uiso 1 1 calc R
H34B H 0.1666 0.1330 0.4386 0.056 Uiso 1 1 calc R
C35 C 0.23950(15) 0.11756(14) 0.4568(3) 0.0464(11) Uani 1 1 d .
H35A H 0.2586 0.0899 0.4593 0.056 Uiso 1 1 calc R
H35B H 0.2402 0.1335 0.4007 0.056 Uiso 1 1 calc R
C36 C 0.26338(14) 0.14603(14) 0.5372(3) 0.0448(11) Uani 1 1 d .
H36A H 0.2485 0.1760 0.5284 0.054 Uiso 1 1 calc R
H36B H 0.2986 0.1492 0.5405 0.054 Uiso 1 1 calc R
C37 C 0.25817(12) 0.12711(13) 0.6260(2) 0.0336(9) Uani 1 1 d .
H37A H 0.2712 0.1486 0.6753 0.040 Uiso 1 1 calc R
H37B H 0.2775 0.0994 0.6401 0.040 Uiso 1 1 calc R
C38 C 0.0000 0.39123(15) 0.7500 0.0210(10) Uani 1 2 d S
C39 C 0.06145(11) 0.37867(10) 0.6638(2) 0.0220(7) Uani 1 1 d .
C40 C 0.11319(11) 0.37854(11) 0.6940(2) 0.0243(8) Uani 1 1 d .
C41 C 0.14035(13) 0.38807(12) 0.6330(3) 0.0326(9) Uani 1 1 d .
H41 H 0.1751 0.3882 0.6530 0.039 Uiso 1 1 calc R
C42 C 0.11752(13) 0.39731(12) 0.5437(3) 0.0367(9) Uani 1 1 d .
H42 H 0.1366 0.4041 0.5029 0.044 Uiso 1 1 calc R
C43 C 0.06733(13) 0.39666(12) 0.5135(2) 0.0329(9) Uani 1 1 d .
H43 H 0.0521 0.4029 0.4517 0.039 Uiso 1 1 calc R
C44 C 0.03814(12) 0.38694(11) 0.5719(2) 0.0257(8) Uani 1 1 d .
C45 C 0.13899(11) 0.36617(11) 0.7913(2) 0.0266(8) Uani 1 1 d .
H45 H 0.1170 0.3747 0.8300 0.032 Uiso 1 1 calc R
C46 C 0.14680(13) 0.31591(12) 0.7995(3) 0.0356(9) Uani 1 1 d .
H46A H 0.1151 0.3008 0.7790 0.053 Uiso 1 1 calc R
H46B H 0.1621 0.3082 0.8627 0.053 Uiso 1 1 calc R
H46C H 0.1682 0.3066 0.7620 0.053 Uiso 1 1 calc R
C47 C 0.18807(12) 0.38987(13) 0.8282(3) 0.0414(10) Uani 1 1 d .
H47A H 0.2121 0.3782 0.7983 0.062 Uiso 1 1 calc R
H47B H 0.1998 0.3848 0.8935 0.062 Uiso 1 1 calc R
H47C H 0.1838 0.4218 0.8163 0.062 Uiso 1 1 calc R
C48 C -0.01684(12) 0.38049(12) 0.5341(2) 0.0290(8) Uani 1 1 d .
H48 H -0.0330 0.3880 0.5828 0.035 Uiso 1 1 calc R
C49 C -0.02758(14) 0.33169(12) 0.5083(3) 0.0414(10) Uani 1 1 d .
H49A H -0.0136 0.3241 0.4583 0.062 Uiso 1 1 calc R
H49B H -0.0631 0.3269 0.4897 0.062 Uiso 1 1 calc R
H49C H -0.0129 0.3129 0.5606 0.062 Uiso 1 1 calc R
C50 C -0.03946(13) 0.40980(13) 0.4520(2) 0.0384(9) Uani 1 1 d .
H50A H -0.0286 0.4405 0.4654 0.058 Uiso 1 1 calc R
H50B H -0.0753 0.4084 0.4384 0.058 Uiso 1 1 calc R
H50C H -0.0289 0.3992 0.3997 0.058 Uiso 1 1 calc R
C51 C 0.04798(11) 0.46067(11) 0.7731(2) 0.0245(8) Uani 1 1 d .
H51 H 0.0732 0.4372 0.7750 0.029 Uiso 1 1 calc R
C52 C 0.05522(12) 0.49477(12) 0.7044(3) 0.0332(9) Uani 1 1 d .
H52A H 0.0334 0.5205 0.7036 0.040 Uiso 1 1 calc R
H52B H 0.0468 0.4815 0.6432 0.040 Uiso 1 1 calc R
C53 C 0.10855(14) 0.50997(14) 0.7301(3) 0.0485(11) Uani 1 1 d .
H53A H 0.1299 0.4845 0.7257 0.058 Uiso 1 1 calc R
H53B H 0.1130 0.5328 0.6866 0.058 Uiso 1 1 calc R
C54 C 0.12432(14) 0.52896(14) 0.8253(3) 0.0517(12) Uani 1 1 d .
H54A H 0.1597 0.5360 0.8408 0.062 Uiso 1 1 calc R
H54B H 0.1062 0.5568 0.8277 0.062 Uiso 1 1 calc R
C55 C 0.11448(13) 0.49643(13) 0.8938(3) 0.0429(11) Uani 1 1 d .
H55A H 0.1222 0.5106 0.9542 0.052 Uiso 1 1 calc R
H55B H 0.1360 0.4702 0.8975 0.052 Uiso 1 1 calc R
C56 C 0.06104(13) 0.48159(12) 0.8676(2) 0.0347(9) Uani 1 1 d .
H56A H 0.0395 0.5074 0.8681 0.042 Uiso 1 1 calc R
H56B H 0.0556 0.4597 0.9122 0.042 Uiso 1 1 calc R
C57 C -0.02077(11) 0.21013(11) 0.6072(2) 0.0233(8) Uani 1 1 d .
C58 C 0.00342(11) 0.18676(11) 0.5534(2) 0.0255(8) Uani 1 1 d .
C59 C -0.01117(12) 0.18294(12) 0.4610(2) 0.0323(9) Uani 1 1 d .
C60 C -0.05334(13) 0.20317(13) 0.4107(2) 0.0337(9) Uani 1 1 d .
C61 C -0.07869(12) 0.22703(12) 0.4604(2) 0.0318(9) Uani 1 1 d .
C62 C -0.06261(12) 0.23011(11) 0.5531(2) 0.0266(8) Uani 1 1 d .
C63 C -0.0887(3) 0.1628(2) 0.2802(4) 0.125(2) Uani 1 1 d U
H63A H -0.0660 0.1384 0.3034 0.187 Uiso 1 1 calc R
H63B H -0.0948 0.1645 0.2143 0.187 Uiso 1 1 calc R
H63C H -0.1197 0.1574 0.2956 0.187 Uiso 1 1 calc R
C64 C -0.0434(3) 0.3081(2) 0.2336(5) 0.128(3) Uani 1 1 d DU
H64A H -0.0417 0.2882 0.2856 0.153 Uiso 1 1 calc R
H64B H -0.0460 0.2892 0.1798 0.153 Uiso 1 1 calc R
C65 C -0.0880(3) 0.3344(3) 0.2187(5) 0.141(3) Uani 1 1 d DU
H65A H -0.0842 0.3563 0.2671 0.212 Uiso 1 1 calc R
H65B H -0.1157 0.3148 0.2185 0.212 Uiso 1 1 calc R
H65C H -0.0940 0.3496 0.1603 0.212 Uiso 1 1 calc R

loop_
_atom_site_aniso_label
_atom_site_aniso_U_11
_atom_site_aniso_U_22
_atom_site_aniso_U_33
_atom_site_aniso_U_23
_atom_site_aniso_U_13
_atom_site_aniso_U_12
Pt1 0.01462(9) 0.01890(10) 0.02331(11) 0.000 0.00587(7) 0.000
In1 0.01591(12) 0.02316(14) 0.02468(14) 0.00064(11) 0.00631(10) 0.00282(9)
F1 0.0234(10) 0.0398(12) 0.0286(11) -0.0039(10) 0.0057(8) 0.0094(9)
O1 0.0601(19) 0.059(2) 0.0248(15) 0.0003(14) -0.0031(13) 0.0009(15)
N1 0.0188(14) 0.0190(15) 0.0235(15) 0.0025(12) 0.0065(12) 0.0004(11)
C1 0.0129(16) 0.0258(19) 0.0202(18) -0.0002(15) 0.0007(13) 0.0000(14)
In2 0.02203(17) 0.01771(18) 0.02652(19) 0.000 0.00696(14) 0.000
F2 0.0476(13) 0.0694(17) 0.0299(12) -0.0106(12) 0.0125(10) 0.0161(12)
O2 0.147(5) 0.079(4) 0.085(4) 0.000 -0.020(4) 0.000
N2 0.0168(14) 0.0183(15) 0.0240(15) 0.0030(12) 0.0075(11) 0.0021(11)
C2 0.0192(17) 0.0184(18) 0.033(2) 0.0029(16) 0.0128(15) 0.0036(14)
F3 0.0350(12) 0.0633(17) 0.0360(13) 0.0041(11) -0.0065(10) 0.0170(11)
N3 0.0163(14) 0.0237(16) 0.0275(16) 0.0016(13) 0.0088(12) 0.0044(12)
C3 0.0208(17) 0.027(2) 0.030(2) 0.0060(16) 0.0102(15) 0.0031(15)
F4 0.0265(11) 0.0454(14) 0.0343(12) -0.0004(10) 0.0057(9) 0.0144(9)
N4 0.0219(14) 0.0150(15) 0.0229(15) 0.0023(12) 0.0091(12) 0.0005(11)
C4 0.030(2) 0.033(2) 0.042(2) 0.0158(19) 0.0155(17) 0.0053(17)
N5 0.0176(19) 0.014(2) 0.029(2) 0.000 0.0063(17) 0.000
C5 0.036(2) 0.021(2) 0.061(3) 0.006(2) 0.024(2) -0.0049(17)
C6 0.033(2) 0.024(2) 0.045(2) -0.0064(18) 0.0138(18) -0.0058(16)
C7 0.0213(18) 0.023(2) 0.036(2) -0.0034(17) 0.0118(16) -0.0013(14)
C8 0.0227(18) 0.036(2) 0.030(2) 0.0073(17) 0.0068(15) -0.0013(16)
C9 0.034(2) 0.056(3) 0.040(2) 0.017(2) 0.0007(18) -0.0022(19)
C10 0.036(2) 0.049(3) 0.030(2) -0.0008(19) 0.0063(17) -0.0010(19)
C11 0.0218(18) 0.032(2) 0.033(2) -0.0033(17) 0.0095(16) -0.0056(15)
C12 0.043(2) 0.052(3) 0.044(3) -0.012(2) 0.014(2) -0.003(2)
C13 0.0252(19) 0.048(3) 0.040(2) 0.003(2) 0.0106(17) -0.0008(17)
C14 0.0199(17) 0.0168(18) 0.0280(19) 0.0020(15) 0.0124(14) 0.0015(14)
C15 0.0203(17) 0.0207(18) 0.033(2) -0.0007(16) 0.0118(15) 0.0004(15)
C16 0.0242(19) 0.033(2) 0.043(2) 0.0037(19) 0.0047(16) -0.0079(16)
C17 0.036(2) 0.035(2) 0.049(3) 0.009(2) 0.0142(19) -0.0126(18)
C18 0.041(2) 0.032(2) 0.033(2) 0.0134(18) 0.0163(18) -0.0025(18)
C19 0.0234(18) 0.0232(19) 0.030(2) 0.0028(16) 0.0123(15) 0.0036(15)
C20 0.0238(18) 0.024(2) 0.030(2) 0.0002(16) 0.0026(15) -0.0033(15)
C21 0.028(2) 0.040(2) 0.033(2) 0.0024(18) -0.0019(16) -0.0011(17)
C22 0.034(2) 0.042(2) 0.034(2) -0.0049(19) 0.0067(17) -0.0039(18)
C23 0.033(2) 0.0246(19) 0.024(2) 0.0056(16) 0.0092(16) -0.0003(15)
C24 0.049(2) 0.047(3) 0.032(2) 0.006(2) 0.0116(19) 0.004(2)
C25 0.033(2) 0.032(2) 0.042(2) 0.0025(19) 0.0045(18) 0.0045(17)
C26 0.0219(18) 0.0227(19) 0.034(2) 0.0030(16) 0.0132(15) 0.0034(14)
C27 0.030(2) 0.024(2) 0.060(3) -0.0035(19) 0.0143(19) 0.0029(16)
C28 0.041(2) 0.027(2) 0.079(3) 0.011(2) 0.027(2) 0.0071(18)
C29 0.038(2) 0.040(3) 0.078(3) 0.026(2) 0.023(2) 0.018(2)
C30 0.031(2) 0.052(3) 0.044(3) 0.016(2) 0.0091(18) 0.0160(19)
C31 0.0256(19) 0.028(2) 0.038(2) 0.0031(17) 0.0103(16) 0.0054(16)
C32 0.0272(19) 0.029(2) 0.029(2) -0.0030(17) 0.0130(16) -0.0042(15)
C33 0.057(3) 0.054(3) 0.035(2) -0.004(2) 0.021(2) -0.019(2)
C34 0.067(3) 0.046(3) 0.032(2) -0.006(2) 0.022(2) -0.008(2)
C35 0.064(3) 0.041(3) 0.046(3) 0.002(2) 0.036(2) 0.000(2)
C36 0.041(2) 0.053(3) 0.050(3) 0.006(2) 0.029(2) -0.003(2)
C37 0.028(2) 0.036(2) 0.042(2) 0.0065(19) 0.0175(17) 0.0006(16)
C38 0.022(2) 0.022(3) 0.016(2) 0.000 -0.0003(19) 0.000
C39 0.0240(18) 0.0152(18) 0.0282(19) 0.0009(15) 0.0096(15) -0.0007(14)
C40 0.0242(18) 0.0188(19) 0.032(2) 0.0015(16) 0.0108(15) 0.0003(14)
C41 0.0251(19) 0.031(2) 0.045(2) 0.0056(19) 0.0162(17) 0.0010(16)
C42 0.039(2) 0.039(2) 0.039(2) 0.0100(19) 0.0227(19) 0.0014(18)
C43 0.042(2) 0.032(2) 0.027(2) 0.0095(17) 0.0140(17) 0.0044(17)
C44 0.0297(19) 0.0200(19) 0.030(2) 0.0046(16) 0.0122(16) 0.0047(15)
C45 0.0191(17) 0.025(2) 0.034(2) 0.0009(16) 0.0032(15) -0.0028(14)
C46 0.031(2) 0.034(2) 0.040(2) 0.0064(18) 0.0047(17) 0.0013(17)
C47 0.030(2) 0.041(2) 0.048(3) 0.009(2) -0.0002(18) -0.0090(18)
C48 0.0294(19) 0.032(2) 0.025(2) 0.0033(17) 0.0049(15) 0.0052(16)
C49 0.038(2) 0.039(2) 0.042(2) 0.000(2) 0.0013(19) -0.0029(18)
C50 0.040(2) 0.039(2) 0.034(2) 0.0075(19) 0.0059(18) 0.0068(18)
C51 0.0220(18) 0.0161(18) 0.036(2) -0.0008(16) 0.0085(15) -0.0008(14)
C52 0.030(2) 0.031(2) 0.040(2) 0.0057(18) 0.0115(17) -0.0031(16)
C53 0.039(2) 0.042(3) 0.068(3) 0.017(2) 0.021(2) -0.0087(19)
C54 0.035(2) 0.041(3) 0.074(3) 0.003(2) 0.006(2) -0.0177(19)
C55 0.034(2) 0.034(2) 0.053(3) -0.006(2) -0.0029(19) -0.0071(18)
C56 0.037(2) 0.028(2) 0.037(2) -0.0041(18) 0.0063(17) -0.0086(17)
C57 0.0179(16) 0.0223(19) 0.030(2) -0.0006(16) 0.0068(14) -0.0023(14)
C58 0.0188(17) 0.029(2) 0.026(2) 0.0057(16) 0.0014(15) 0.0023(15)
C59 0.028(2) 0.041(2) 0.031(2) -0.0032(18) 0.0129(17) 0.0029(17)
C60 0.035(2) 0.040(2) 0.022(2) 0.0018(17) 0.0020(16) -0.0021(18)
C61 0.0236(19) 0.037(2) 0.031(2) 0.0061(17) 0.0002(16) 0.0042(16)
C62 0.0234(18) 0.027(2) 0.030(2) -0.0006(16) 0.0088(16) 0.0007(15)
C63 0.170(5) 0.115(5) 0.066(4) -0.013(4) -0.009(4) -0.024(4)
C64 0.175(6) 0.109(5) 0.099(5) -0.008(4) 0.035(4) -0.025(5)
C65 0.160(5) 0.126(5) 0.109(5) -0.013(4) -0.015(4) -0.021(5)

loop_
_atom_type_symbol
_atom_type_description
_atom_type_scat_dispersion_real
_atom_type_scat_dispersion_imag
_atom_type_scat_source
C C 0.0033 0.0016 'International Tables Vol C Tables 4.2.6.8 and 6.1.1.4'
H H 0.0000 0.0000 'International Tables Vol C Tables 4.2.6.8 and 6.1.1.4'
N N 0.0061 0.0033 'International Tables Vol C Tables 4.2.6.8 and 6.1.1.4'
O O 0.0106 0.0060 'International Tables Vol C Tables 4.2.6.8 and 6.1.1.4'
F F 0.0171 0.0103 'International Tables Vol C Tables 4.2.6.8 and 6.1.1.4'
In In -0.7276 1.3100 'International Tables Vol C Tables 4.2.6.8 and 6.1.1.4'
Pt Pt -1.7033 8.3905 'International Tables Vol C Tables 4.2.6.8 and 6.1.1.4'

loop_
_geom_angle_atom_site_label_1
_geom_angle_atom_site_label_2
_geom_angle_atom_site_label_3
_geom_angle
_geom_angle_site_symmetry_1
_geom_angle_site_symmetry_3
C57 Pt1 C57 174.54(18) 2_556 .
C57 Pt1 In1 90.70(8) 2_556 2_556
C57 Pt1 In1 87.12(8) . 2_556
C57 Pt1 In1 87.12(8) 2_556 .
C57 Pt1 In1 90.70(8) . .
In1 Pt1 In1 132.911(17) 2_556 .
C57 Pt1 In2 92.73(9) 2_556 .
C57 Pt1 In2 92.73(9) . .
In1 Pt1 In2 113.544(9) 2_556 .
In1 Pt1 In2 113.544(9) . .
N2 In1 N1 60.43(9) . .
N2 In1 F1 80.40(8) . .
N1 In1 F1 93.84(8) . .
N2 In1 Pt1 152.92(7) . .
N1 In1 Pt1 143.72(6) . .
F1 In1 Pt1 84.81(4) . .
N2 In1 C1 30.35(9) . .
N1 In1 C1 30.26(9) . .
F1 In1 C1 84.36(8) . .
Pt1 In1 C1 166.77(7) . .
C58 F1 In1 115.36(18) . .
C60 O1 C63 116.4(4) . .
C1 N1 C2 129.1(3) . .
C1 N1 In1 93.00(19) . .
C2 N1 In1 132.89(19) . .
N1 C1 N2 111.4(3) . .
N1 C1 N3 126.0(3) . .
N2 C1 N3 122.5(3) . .
N1 C1 In1 56.74(16) . .
N2 C1 In1 55.14(15) . .
N3 C1 In1 171.7(2) . .
N4 In2 N4 58.98(13) . 2_556
N4 In2 Pt1 150.51(6) . .
N4 In2 Pt1 150.51(6) 2_556 .
C64 O2 C64 118.4(9) . 2
C1 N2 C14 125.5(3) . .
C1 N2 In1 94.52(18) . .
C14 N2 In1 133.2(2) . .
C7 C2 C3 120.5(3) . .
C7 C2 N1 121.9(3) . .
C3 C2 N1 117.2(3) . .
C1 N3 C26 119.5(3) . .
C1 N3 C32 117.4(3) . .
C26 N3 C32 123.1(3) . .
C4 C3 C2 118.3(3) . .
C4 C3 C8 120.8(3) . .
C2 C3 C8 120.9(3) . .
C38 N4 C39 126.2(3) . .
C38 N4 In2 94.4(2) . .
C39 N4 In2 131.6(2) . .
C5 C4 C3 121.0(3) . .
C38 N5 C51 118.25(18) . .
C38 N5 C51 118.25(18) . 2_556
C51 N5 C51 123.5(3) . 2_556
C6 C5 C4 120.0(3) . .
C5 C6 C7 121.7(3) . .
C6 C7 C2 118.3(3) . .
C6 C7 C11 119.0(3) . .
C2 C7 C11 122.6(3) . .
C3 C8 C10 110.3(3) . .
C3 C8 C9 114.1(3) . .
C10 C8 C9 109.0(3) . .
C7 C11 C12 112.9(3) . .
C7 C11 C13 110.2(3) . .
C12 C11 C13 110.0(3) . .
C19 C14 C15 121.0(3) . .
C19 C14 N2 118.6(3) . .
C15 C14 N2 120.2(3) . .
C16 C15 C14 117.8(3) . .
C16 C15 C20 119.5(3) . .
C14 C15 C20 122.5(3) . .
C17 C16 C15 121.2(3) . .
C18 C17 C16 120.0(3) . .
C17 C18 C19 121.7(3) . .
C18 C19 C14 118.3(3) . .
C18 C19 C23 120.3(3) . .
C14 C19 C23 121.4(3) . .
C15 C20 C21 114.3(3) . .
C15 C20 C22 110.0(3) . .
C21 C20 C22 110.0(3) . .
C19 C23 C25 110.5(3) . .
C19 C23 C24 113.1(3) . .
C25 C23 C24 109.2(3) . .
N3 C26 C27 116.6(3) . .
N3 C26 C31 114.3(3) . .
C27 C26 C31 109.1(3) . .
C28 C27 C26 109.7(3) . .
C29 C28 C27 111.2(3) . .
C28 C29 C30 111.7(3) . .
C31 C30 C29 111.5(3) . .
C30 C31 C26 109.4(3) . .
N3 C32 C33 114.7(3) . .
N3 C32 C37 116.1(3) . .
C33 C32 C37 111.9(3) . .
C32 C33 C34 110.8(3) . .
C35 C34 C33 112.6(3) . .
C36 C35 C34 112.6(3) . .
C35 C36 C37 113.0(3) . .
C36 C37 C32 110.6(3) . .
N4 C38 N4 112.2(4) 2_556 .
N4 C38 N5 123.9(2) 2_556 .
N4 C38 N5 123.9(2) . .
C44 C39 C40 119.8(3) . .
C44 C39 N4 121.3(3) . .
C40 C39 N4 118.6(3) . .
C41 C40 C39 119.2(3) . .
C41 C40 C45 120.2(3) . .
C39 C40 C45 120.5(3) . .
C42 C41 C40 120.9(3) . .
C43 C42 C41 120.2(3) . .
C42 C43 C44 121.3(3) . .
C43 C44 C39 118.5(3) . .
C43 C44 C48 119.9(3) . .
C39 C44 C48 121.2(3) . .
C40 C45 C47 113.6(3) . .
C40 C45 C46 110.1(3) . .
C47 C45 C46 109.5(3) . .
C44 C48 C49 109.5(3) . .
C44 C48 C50 113.7(3) . .
C49 C48 C50 109.3(3) . .
N5 C51 C52 115.8(3) . .
N5 C51 C56 113.4(2) . .
C52 C51 C56 109.4(3) . .
C51 C52 C53 109.2(3) . .
C54 C53 C52 112.3(3) . .
C55 C54 C53 111.1(3) . .
C54 C55 C56 111.0(3) . .
C55 C56 C51 110.1(3) . .
C62 C57 C58 109.8(3) . .
C62 C57 Pt1 123.9(2) . .
C58 C57 Pt1 126.2(2) . .
C59 C58 F1 113.0(3) . .
C59 C58 C57 126.3(3) . .
F1 C58 C57 120.7(3) . .
F2 C59 C58 119.4(3) . .
F2 C59 C60 119.2(3) . .
C58 C59 C60 121.4(3) . .
O1 C60 C61 121.1(3) . .
O1 C60 C59 124.0(3) . .
C61 C60 C59 114.9(3) . .
F3 C61 C62 119.4(3) . .
F3 C61 C60 118.8(3) . .
C62 C61 C60 121.8(3) . .
F4 C62 C61 114.9(3) . .
F4 C62 C57 119.3(3) . .
C61 C62 C57 125.8(3) . .
O2 C64 C65 116.2(7) . .

loop_
_geom_bond_atom_site_label_1
_geom_bond_atom_site_label_2
_geom_bond_distance
_geom_bond_site_symmetry_2
Pt1 C57 2.115(3) 2_556
Pt1 C57 2.115(3) .
Pt1 In1 2.5456(5) 2_556
Pt1 In1 2.5456(5) .
Pt1 In2 2.6326(6) .
In1 N2 2.204(2) .
In1 N1 2.242(3) .
In1 F1 2.480(2) .
In1 C1 2.678(3) .
F1 C58 1.379(3) .
O1 C60 1.367(4) .
O1 C63 1.376(6) .
N1 C1 1.351(4) .
N1 C2 1.426(4) .
C1 N2 1.357(4) .
C1 N3 1.380(4) .
In2 N4 2.270(3) .
In2 N4 2.270(2) 2_556
F2 C59 1.364(4) .
O2 C64 1.381(7) .
O2 C64 1.381(7) 2
N2 C14 1.430(4) .
C2 C7 1.405(4) .
C2 C3 1.418(4) .
F3 C61 1.356(4) .
N3 C26 1.486(4) .
N3 C32 1.490(4) .
C3 C4 1.393(5) .
C3 C8 1.514(5) .
F4 C62 1.364(4) .
N4 C38 1.347(3) .
N4 C39 1.429(4) .
C4 C5 1.388(5) .
N5 C38 1.390(6) .
N5 C51 1.486(3) .
N5 C51 1.486(3) 2_556
C5 C6 1.367(5) .
C6 C7 1.399(5) .
C7 C11 1.510(5) .
C8 C10 1.528(5) .
C8 C9 1.533(5) .
C11 C12 1.524(5) .
C11 C13 1.539(4) .
C14 C19 1.405(4) .
C14 C15 1.414(4) .
C15 C16 1.401(4) .
C15 C20 1.517(5) .
C16 C17 1.383(5) .
C17 C18 1.368(5) .
C18 C19 1.393(5) .
C19 C23 1.521(4) .
C20 C21 1.537(4) .
C20 C22 1.539(5) .
C23 C25 1.533(5) .
C23 C24 1.540(5) .
C26 C27 1.524(5) .
C26 C31 1.534(4) .
C27 C28 1.524(5) .
C28 C29 1.514(5) .
C29 C30 1.524(6) .
C30 C31 1.521(5) .
C32 C33 1.514(5) .
C32 C37 1.521(4) .
C33 C34 1.522(5) .
C34 C35 1.511(5) .
C35 C36 1.508(5) .
C36 C37 1.519(5) .
C38 N4 1.347(3) 2_556
C39 C44 1.412(4) .
C39 C40 1.414(4) .
C40 C41 1.389(5) .
C40 C45 1.524(5) .
C41 C42 1.380(5) .
C42 C43 1.372(5) .
C43 C44 1.400(5) .
C44 C48 1.522(4) .
C45 C47 1.531(4) .
C45 C46 1.532(5) .
C48 C49 1.533(5) .
C48 C50 1.533(5) .
C51 C52 1.525(5) .
C51 C56 1.534(5) .
C52 C53 1.525(5) .
C53 C54 1.522(6) .
C54 C55 1.516(5) .
C55 C56 1.525(5) .
C57 C62 1.391(4) .
C57 C58 1.394(5) .
C58 C59 1.372(5) .
C59 C60 1.380(5) .
C60 C61 1.379(5) .
C61 C62 1.377(5) .
C64 C65 1.454(8) .
